data_7059445
loop_
_publ_author_name
'Pal, Pampi'
'Das, Kinsuk'
'Hossain, Anowar'
'Frontera, Antonio'
'Mukhopadhyay, Subrata'

_publ_section_title
;
 Supramolecular and theoretical perspectives of
 2,2&#x2032;:6&#x2032;,2&#x2032;&#x2032;-terpyridine based Ni(ii) and
 Cu(ii) complexes: on the importance of C--H&#x22EF;Cl and \p&#x22EF;\p
 interactions
;
_journal_issue 18
_journal_name_full 'New Journal of Chemistry'
_journal_page_first 7310
_journal_page_last 7318
_journal_paper_doi 10.1039/D0NJ00094A
_journal_volume 44
_journal_year 2020
_chemical_formula_moiety 'C15 H11 Cl2 Cu N3'
_chemical_formula_sum 'C15 H11 Cl2 Cu N3'
_chemical_formula_weight 367.72
_space_group_crystal_system monoclinic
_space_group_IT_number 14
_space_group_name_Hall '-P 2ybc'
_space_group_name_H-M_alt 'P 1 21/c 1'
_atom_sites_solution_hydrogens difmap
_audit_creation_method SHELXL-2016/6
_audit_update_record
;
2019-06-13 deposited with the CCDC.	2020-03-30 downloaded from the CCDC.
;
_cell_angle_alpha 90
_cell_angle_beta 94.686(3)
_cell_angle_gamma 90
_cell_formula_units_Z 4
_cell_length_a 10.6709(10)
_cell_length_b 8.2581(7)
_cell_length_c 16.0905(16)
_cell_measurement_reflns_used 2560
_cell_measurement_temperature 273(2)
_cell_measurement_theta_max 26.0
_cell_measurement_theta_min 1.5
_cell_volume 1413.2(2)
_computing_cell_refinement 'APEX2(Bruker,2007)and SAINT (Bruker,2007)'
_computing_data_collection 'APEX2 (Bruker, 2007)'
_computing_data_reduction 'SAINT(Bruker,2007)and XPREP(Bruker,2007)'
_computing_molecular_graphics
;    
ORTEP-3 for Windows (Farrugia, 1997), DIAMOND (Brandenburg,
1999) and Mercury (Macrae <i>et al.</i>, 2006)
;
_computing_publication_material 'PLATON (Spek, 2009)'
_computing_structure_refinement 'SHELXL-2016/6 (Sheldrick, 2016)'
_computing_structure_solution 'SHELXT 2014/5 (Sheldrick, 2014)'
_diffrn_ambient_temperature 273(2)
_diffrn_measured_fraction_theta_full 0.995
_diffrn_measured_fraction_theta_max 0.990
_diffrn_measurement_device_type 'Bruker SMART APEX II CCD area-detector'
_diffrn_measurement_method '\w and \f'
_diffrn_radiation_type MoK\a
_diffrn_radiation_wavelength 0.71073
_diffrn_reflns_av_R_equivalents 0.0319
_diffrn_reflns_av_unetI/netI 0.0197
_diffrn_reflns_Laue_measured_fraction_full 0.995
_diffrn_reflns_Laue_measured_fraction_max 0.990
_diffrn_reflns_limit_h_max 13
_diffrn_reflns_limit_h_min -13
_diffrn_reflns_limit_k_max 10
_diffrn_reflns_limit_k_min -10
_diffrn_reflns_limit_l_max 20
_diffrn_reflns_limit_l_min -20
_diffrn_reflns_number 20311
_diffrn_reflns_point_group_measured_fraction_full 0.995
_diffrn_reflns_point_group_measured_fraction_max 0.990
_diffrn_reflns_theta_full 25.242
_diffrn_reflns_theta_max 27.218
_diffrn_reflns_theta_min 1.915
_diffrn_source 'fine-focus sealed tube'
_exptl_absorpt_coefficient_mu 1.917
_exptl_absorpt_correction_T_max 0.91
_exptl_absorpt_correction_T_min 0.53
_exptl_absorpt_correction_type multi-scan
_exptl_absorpt_process_details SADABS
_exptl_crystal_colour colorless
_exptl_crystal_density_diffrn 1.728
_exptl_crystal_description block
_exptl_crystal_F_000 740
_exptl_crystal_size_max 0.17
_exptl_crystal_size_mid 0.12
_exptl_crystal_size_min 0.08
_refine_diff_density_max 0.826
_refine_diff_density_min -0.924
_refine_diff_density_rms 0.257
_refine_ls_extinction_method none
_refine_ls_goodness_of_fit_ref 0.938
_refine_ls_hydrogen_treatment refall
_refine_ls_matrix_type full
_refine_ls_number_parameters 234
_refine_ls_number_reflns 3130
_refine_ls_number_restraints 0
_refine_ls_restrained_S_all 0.938
_refine_ls_R_factor_all 0.0318
_refine_ls_R_factor_gt 0.0240
_refine_ls_shift/su_max 0.001
_refine_ls_shift/su_mean 0.000
_refine_ls_structure_factor_coef Fsqd
_refine_ls_weighting_details 'w=1/[\s^2^(Fo^2^)+(0.1000P)^2^+0.1636P] where P=(Fo^2^+2Fc^2^)/3'
_refine_ls_weighting_scheme calc
_refine_ls_wR_factor_gt 0.0884
_refine_ls_wR_factor_ref 0.1103
_reflns_Friedel_coverage 0.000
_reflns_number_gt 2886
_reflns_number_total 3130
_reflns_threshold_expression 'I > 2\s(I)'
_cod_data_source_file d0nj00094a2.cif
_cod_data_source_block SMSP13_0m_a
_cod_depositor_comments
;Adding full bibliography for 7059444--7059445.cif.

 Adding full bibliography for 7059444--7059445.cif.
;
_cod_original_sg_symbol_H-M 'P 21/c'
_cod_database_code 7059445
_shelx_shelxl_version_number 2016/6
_shelx_space_group_comment
;
The symmetry employed for this shelxl refinement is uniquely defined
by the following loop, which should always be used as a source of
symmetry information in preference to the above space-group names.
They are only intended as comments.
;

loop_
_space_group_symop_operation_xyz
'x, y, z'
'-x, y+1/2, -z+1/2'
'-x, -y, -z'
'x, -y-1/2, z-1/2'

loop_
_atom_site_label
_atom_site_type_symbol
_atom_site_fract_x
_atom_site_fract_y
_atom_site_fract_z
_atom_site_U_iso_or_equiv
_atom_site_adp_type
_atom_site_occupancy
_atom_site_site_symmetry_order
_atom_site_calc_flag
_atom_site_refinement_flags_posn
_atom_site_refinement_flags_adp
_atom_site_refinement_flags_occupancy
_atom_site_disorder_assembly
_atom_site_disorder_group
Cu1 Cu 0.29310(2) 0.43283(3) 0.39028(2) 0.02828(13) Uani 1 1 d . . . . .
Cl1 Cl 0.16384(5) 0.18542(6) 0.37147(3) 0.03601(15) Uani 1 1 d . . . . .
Cl2 Cl 0.36426(6) 0.47652(8) 0.26440(3) 0.04530(17) Uani 1 1 d . . . . .
N3 N 0.44342(16) 0.3073(2) 0.44663(11) 0.0305(3) Uani 1 1 d . . . . .
N1 N 0.15295(16) 0.6042(2) 0.38164(10) 0.0295(3) Uani 1 1 d . . . . .
N2 N 0.27118(15) 0.4719(2) 0.50845(10) 0.0267(3) Uani 1 1 d . . . . .
C11 C 0.44515(18) 0.2988(2) 0.53044(13) 0.0304(4) Uani 1 1 d . . . . .
C13 C 0.6253(2) 0.1263(3) 0.53684(18) 0.0430(5) Uani 1 1 d . . . . .
C14 C 0.6220(2) 0.1343(3) 0.45130(17) 0.0422(5) Uani 1 1 d . . . . .
C15 C 0.53009(19) 0.2259(3) 0.40763(15) 0.0368(5) Uani 1 1 d . . . . .
C6 C 0.17804(19) 0.5679(2) 0.52863(13) 0.0277(4) Uani 1 1 d . . . . .
C10 C 0.34410(19) 0.3926(2) 0.56642(12) 0.0291(4) Uani 1 1 d . . . . .
C12 C 0.5353(2) 0.2101(3) 0.57762(16) 0.0372(5) Uani 1 1 d . . . . .
C1 C 0.0990(2) 0.6722(3) 0.31203(14) 0.0370(5) Uani 1 1 d . . . . .
C8 C 0.2243(2) 0.5017(3) 0.67152(13) 0.0396(5) Uani 1 1 d . . . . .
C9 C 0.3229(2) 0.4048(3) 0.65009(14) 0.0370(5) Uani 1 1 d . . . . .
C2 C 0.0051(2) 0.7861(3) 0.31300(15) 0.0431(5) Uani 1 1 d . . . . .
C7 C 0.1513(2) 0.5868(3) 0.61159(14) 0.0350(5) Uani 1 1 d . . . . .
C5 C 0.11237(17) 0.6488(2) 0.45560(12) 0.0285(4) Uani 1 1 d . . . . .
C4 C 0.0190(2) 0.7636(3) 0.46104(15) 0.0366(4) Uani 1 1 d . . . . .
C3 C -0.0345(2) 0.8327(3) 0.38882(17) 0.0437(5) Uani 1 1 d . . . . .
H6 H 0.204(2) 0.511(3) 0.7218(18) 0.038(6) Uiso 1 1 d . . . . .
H3 H -0.094(3) 0.901(4) 0.389(2) 0.054(8) Uiso 1 1 d . . . . .
H2 H -0.032(3) 0.835(4) 0.262(2) 0.057(9) Uiso 1 1 d . . . . .
H4 H -0.009(2) 0.792(3) 0.5091(19) 0.041(7) Uiso 1 1 d . . . . .
H1 H 0.131(2) 0.643(4) 0.2641(19) 0.042(7) Uiso 1 1 d . . . . .
H5 H 0.088(3) 0.653(4) 0.6266(19) 0.048(8) Uiso 1 1 d . . . . .
H7 H 0.368(3) 0.349(3) 0.6871(19) 0.042(7) Uiso 1 1 d . . . . .
H10 H 0.675(3) 0.082(3) 0.4247(17) 0.034(7) Uiso 1 1 d . . . . .
H9 H 0.679(3) 0.068(3) 0.5623(19) 0.039(7) Uiso 1 1 d . . . . .
H8 H 0.532(2) 0.211(3) 0.6297(19) 0.040(7) Uiso 1 1 d . . . . .
H11 H 0.531(2) 0.242(3) 0.3521(19) 0.038(6) Uiso 1 1 d . . . . .

loop_
_atom_site_aniso_label
_atom_site_aniso_U_11
_atom_site_aniso_U_22
_atom_site_aniso_U_33
_atom_site_aniso_U_23
_atom_site_aniso_U_13
_atom_site_aniso_U_12
Cu1 0.03303(18) 0.03038(18) 0.02186(18) -0.00181(8) 0.00481(11) -0.00100(8)
Cl1 0.0374(3) 0.0339(3) 0.0367(3) -0.00427(18) 0.0026(2) -0.00484(18)
Cl2 0.0586(4) 0.0500(3) 0.0295(3) 0.0009(2) 0.0171(2) -0.0028(3)
N3 0.0295(8) 0.0290(8) 0.0333(9) -0.0025(6) 0.0044(7) -0.0024(6)
N1 0.0346(8) 0.0283(7) 0.0258(8) -0.0005(6) 0.0036(7) -0.0032(7)
N2 0.0295(8) 0.0267(7) 0.0241(8) -0.0003(6) 0.0026(6) -0.0040(6)
C11 0.0296(9) 0.0266(9) 0.0345(10) -0.0015(7) 0.0008(8) -0.0057(7)
C13 0.0333(10) 0.0299(11) 0.0643(16) 0.0017(10) -0.0052(10) -0.0009(9)
C14 0.0322(10) 0.0302(10) 0.0649(16) -0.0066(10) 0.0089(10) -0.0009(8)
C15 0.0345(10) 0.0347(10) 0.0421(12) -0.0058(9) 0.0082(9) -0.0032(8)
C6 0.0302(9) 0.0282(9) 0.0251(9) -0.0009(6) 0.0045(8) -0.0045(7)
C10 0.0331(9) 0.0276(8) 0.0265(9) 0.0007(7) 0.0020(7) -0.0049(8)
C12 0.0369(10) 0.0322(10) 0.0415(13) 0.0045(9) -0.0033(9) -0.0031(8)
C1 0.0461(12) 0.0370(11) 0.0273(10) 0.0020(8) -0.0002(9) -0.0028(9)
C8 0.0487(12) 0.0492(13) 0.0222(10) -0.0005(9) 0.0100(9) -0.0052(10)
C9 0.0441(12) 0.0415(11) 0.0249(10) 0.0070(8) -0.0006(9) -0.0034(9)
C2 0.0469(12) 0.0401(11) 0.0405(13) 0.0070(9) -0.0073(10) -0.0014(10)
C7 0.0374(11) 0.0400(11) 0.0289(10) -0.0027(8) 0.0106(9) -0.0028(8)
C5 0.0294(9) 0.0286(9) 0.0279(9) -0.0011(7) 0.0042(7) -0.0052(7)
C4 0.0353(10) 0.0359(10) 0.0392(12) -0.0039(9) 0.0066(9) 0.0019(8)
C3 0.0388(11) 0.0384(11) 0.0536(15) 0.0041(10) 0.0025(10) 0.0079(9)

loop_
_atom_type_symbol
_atom_type_description
_atom_type_scat_dispersion_real
_atom_type_scat_dispersion_imag
_atom_type_scat_source
C C 0.0033 0.0016 'International Tables Vol C Tables 4.2.6.8 and 6.1.1.4'
H H 0.0000 0.0000 'International Tables Vol C Tables 4.2.6.8 and 6.1.1.4'
Cl Cl 0.1484 0.1585 'International Tables Vol C Tables 4.2.6.8 and 6.1.1.4'
Cu Cu 0.3201 1.2651 'International Tables Vol C Tables 4.2.6.8 and 6.1.1.4'
N N 0.0061 0.0033 'International Tables Vol C Tables 4.2.6.8 and 6.1.1.4'
O O 0.0106 0.0060 'International Tables Vol C Tables 4.2.6.8 and 6.1.1.4'

loop_
_geom_angle_atom_site_label_1
_geom_angle_atom_site_label_2
_geom_angle_atom_site_label_3
_geom_angle
_geom_angle_site_symmetry_1
_geom_angle_site_symmetry_3
_geom_angle_publ_flag
N2 Cu1 N1 78.96(7) . . ?
N2 Cu1 N3 78.82(7) . . ?
N1 Cu1 N3 156.00(7) . . ?
N2 Cu1 Cl2 157.25(5) . . ?
N1 Cu1 Cl2 97.24(5) . . ?
N3 Cu1 Cl2 99.74(5) . . ?
N2 Cu1 Cl1 98.36(5) . . ?
N1 Cu1 Cl1 99.51(5) . . ?
N3 Cu1 Cl1 92.57(5) . . ?
Cl2 Cu1 Cl1 104.39(2) . . ?
C15 N3 C11 119.23(19) . . ?
C15 N3 Cu1 126.12(16) . . ?
C11 N3 Cu1 114.41(13) . . ?
C1 N1 C5 118.40(18) . . ?
C1 N1 Cu1 127.26(15) . . ?
C5 N1 Cu1 114.34(13) . . ?
C6 N2 C10 121.68(17) . . ?
C6 N2 Cu1 118.99(14) . . ?
C10 N2 Cu1 119.15(13) . . ?
N3 C11 C12 121.82(19) . . ?
N3 C11 C10 114.34(17) . . ?
C12 C11 C10 123.8(2) . . ?
C14 C13 C12 119.1(2) . . ?
C14 C13 H9 119(2) . . ?
C12 C13 H9 122(2) . . ?
C13 C14 C15 119.6(2) . . ?
C13 C14 H10 120.9(19) . . ?
C15 C14 H10 119.5(19) . . ?
N3 C15 C14 121.6(2) . . ?
N3 C15 H11 117.0(17) . . ?
C14 C15 H11 121.0(17) . . ?
N2 C6 C7 120.93(19) . . ?
N2 C6 C5 112.95(17) . . ?
C7 C6 C5 126.12(19) . . ?
N2 C10 C9 120.64(19) . . ?
N2 C10 C11 112.58(17) . . ?
C9 C10 C11 126.8(2) . . ?
C11 C12 C13 118.7(2) . . ?
C11 C12 H8 117.4(18) . . ?
C13 C12 H8 123.9(18) . . ?
N1 C1 C2 122.7(2) . . ?
N1 C1 H1 115.7(19) . . ?
C2 C1 H1 121.5(18) . . ?
C7 C8 C9 121.0(2) . . ?
C7 C8 H6 116.5(19) . . ?
C9 C8 H6 122.4(19) . . ?
C10 C9 C8 118.1(2) . . ?
C10 C9 H7 120.1(19) . . ?
C8 C9 H7 121.8(19) . . ?
C1 C2 C3 118.5(2) . . ?
C1 C2 H2 122(2) . . ?
C3 C2 H2 119.6(19) . . ?
C8 C7 C6 117.6(2) . . ?
C8 C7 H5 120.3(19) . . ?
C6 C7 H5 122.1(19) . . ?
N1 C5 C4 121.81(19) . . ?
N1 C5 C6 114.35(17) . . ?
C4 C5 C6 123.82(19) . . ?
C3 C4 C5 118.8(2) . . ?
C3 C4 H4 119.1(18) . . ?
C5 C4 H4 122.1(18) . . ?
C4 C3 C2 119.8(2) . . ?
C4 C3 H3 122(2) . . ?
C2 C3 H3 118(2) . . ?

loop_
_geom_bond_atom_site_label_1
_geom_bond_atom_site_label_2
_geom_bond_distance
_geom_bond_site_symmetry_2
_geom_bond_publ_flag
Cu1 N2 1.9614(16) . ?
Cu1 N1 2.0552(18) . ?
Cu1 N3 2.0572(17) . ?
Cu1 Cl2 2.2496(6) . ?
Cu1 Cl1 2.4699(6) . ?
N3 C15 1.340(3) . ?
N3 C11 1.349(3) . ?
N1 C1 1.340(3) . ?
N1 C5 1.350(2) . ?
N2 C6 1.332(3) . ?
N2 C10 1.336(3) . ?
C11 C12 1.386(3) . ?
C11 C10 1.483(3) . ?
C13 C14 1.376(4) . ?
C13 C12 1.391(3) . ?
C13 H9 0.83(3) . ?
C14 C15 1.384(3) . ?
C14 H10 0.85(3) . ?
C15 H11 0.91(3) . ?
C6 C7 1.396(3) . ?
C6 C5 1.477(3) . ?
C10 C9 1.387(3) . ?
C12 H8 0.84(3) . ?
C1 C2 1.376(3) . ?
C1 H1 0.90(3) . ?
C8 C7 1.381(3) . ?
C8 C9 1.387(3) . ?
C8 H6 0.86(3) . ?
C9 H7 0.87(3) . ?
C2 C3 1.378(4) . ?
C2 H2 0.97(3) . ?
C7 H5 0.91(3) . ?
C5 C4 1.384(3) . ?
C4 C3 1.376(4) . ?
C4 H4 0.88(3) . ?
C3 H3 0.85(3) . ?
